data_2232209
loop_
_publ_author_name
'Goswami, Shailesh K.'
'Hanton, Lyall R.'
'McAdam, C. John'
'Moratti, Stephen C.'
'Simpson, Jim'

_publ_section_title
;
 <i>N</i>-(1-Acryloyl-2,2,6,6-tetramethylpiperidin-4-yl)acrylamide
;
_journal_coeditor_code CV5174
_journal_issue 11
_journal_name_full 'Acta Crystallographica Section E'
_journal_page_first o3024
_journal_page_last o3025
_journal_paper_doi 10.1107/S1600536811042693
_journal_volume 67
_journal_year 2011
_chemical_formula_iupac 'C15 H24 N2 O2'
_chemical_formula_moiety 'C15 H24 N2 O2'
_chemical_formula_sum 'C15 H24 N2 O2'
_chemical_formula_weight 264.36
_chemical_name_systematic
;
<i>N</i>-(1-Acryloyl-2,2,6,6-tetramethylpiperidin-4-yl)acrylamide
;
_space_group_IT_number 4
_symmetry_cell_setting monoclinic
_symmetry_space_group_name_Hall 'P 2yb'
_symmetry_space_group_name_H-M 'P 1 21 1'
_atom_sites_solution_hydrogens geom
_atom_sites_solution_primary direct
_atom_sites_solution_secondary difmap
_cell_angle_alpha 90.00
_cell_angle_beta 91.612(2)
_cell_angle_gamma 90.00
_cell_formula_units_Z 4
_cell_length_a 7.5810(4)
_cell_length_b 9.2635(4)
_cell_length_c 21.4193(9)
_cell_measurement_reflns_used 3272
_cell_measurement_temperature 91(2)
_cell_measurement_theta_max 18.55
_cell_measurement_theta_min 2.40
_cell_volume 1503.61(12)
_computing_cell_refinement 'APEX2 and SAINT (Bruker 2009)'
_computing_data_collection 'APEX2 (Bruker 2009)'
_computing_data_reduction 'SAINT (Bruker 2009)'
_computing_molecular_graphics
;
SHELXTL (Sheldrick, 2008) and Mercury (Macrae <i>et al.</i>,
2008)
;
_computing_publication_material
;
SHELXL97, enCIFer (Allen <i>et al.</i>, 2004), PLATON (Spek,
2009),
publCIF (Westrip, 2010)
;
_computing_structure_refinement
;
SHELXL97 (Sheldrick, 2008) and TITAN (Hunter & Simpson, 1999)
;
_computing_structure_solution
;
SHELXS97 (Sheldrick, 2008) and TITAN (Hunter & Simpson, 1999)
;
_diffrn_ambient_temperature 91(2)
_diffrn_measured_fraction_theta_full 0.994
_diffrn_measured_fraction_theta_max 0.994
_diffrn_measurement_device_type 'Bruker APEXII CCD area detector'
_diffrn_measurement_method '\f and \w scans'
_diffrn_radiation_monochromator graphite
_diffrn_radiation_source 'fine-focus sealed tube'
_diffrn_radiation_type MoK\a
_diffrn_radiation_wavelength 0.71073
_diffrn_reflns_av_R_equivalents 0.0400
_diffrn_reflns_av_sigmaI/netI 0.0337
_diffrn_reflns_limit_h_max 6
_diffrn_reflns_limit_h_min -6
_diffrn_reflns_limit_k_max 8
_diffrn_reflns_limit_k_min -8
_diffrn_reflns_limit_l_max 19
_diffrn_reflns_limit_l_min -19
_diffrn_reflns_number 9141
_diffrn_reflns_theta_full 18.55
_diffrn_reflns_theta_max 18.55
_diffrn_reflns_theta_min 0.95
_diffrn_standards_number 0
_exptl_absorpt_coefficient_mu 0.078
_exptl_absorpt_correction_T_max 0.7443
_exptl_absorpt_correction_T_min 0.6895
_exptl_absorpt_correction_type multi-scan
_exptl_absorpt_process_details '(SADABS; Bruker, 2009)'
_exptl_crystal_colour colourless
_exptl_crystal_density_diffrn 1.168
_exptl_crystal_density_method 'not measured'
_exptl_crystal_description block
_exptl_crystal_F_000 576
_exptl_crystal_size_max 0.65
_exptl_crystal_size_mid 0.24
_exptl_crystal_size_min 0.14
_refine_diff_density_max 0.095
_refine_diff_density_min -0.118
_refine_ls_extinction_method none
_refine_ls_goodness_of_fit_ref 1.115
_refine_ls_hydrogen_treatment mixed
_refine_ls_matrix_type full
_refine_ls_number_parameters 357
_refine_ls_number_reflns 2252
_refine_ls_number_restraints 1
_refine_ls_restrained_S_all 1.115
_refine_ls_R_factor_all 0.0310
_refine_ls_R_factor_gt 0.0295
_refine_ls_shift/su_max 0.000
_refine_ls_shift/su_mean 0.000
_refine_ls_structure_factor_coef Fsqd
_refine_ls_weighting_details 'calc w=1/[\s^2^(Fo^2^)+(0.0310P)^2^+0.2286P] where P=(Fo^2^+2Fc^2^)/3'
_refine_ls_weighting_scheme calc
_refine_ls_wR_factor_gt 0.0670
_refine_ls_wR_factor_ref 0.0692
_reflns_number_gt 2169
_reflns_number_total 2252
_reflns_threshold_expression I>2\s(I)
_cod_data_source_file cv5174.cif
_cod_data_source_block I
_cod_original_sg_symbol_H-M 'P 21'
_cod_database_code 2232209
_cod_database_fobs_code 2232209

loop_
_symmetry_equiv_pos_as_xyz
'x, y, z'
'-x, y+1/2, -z'

loop_
_atom_site_type_symbol
_atom_site_label
_atom_site_fract_x
_atom_site_fract_y
_atom_site_fract_z
_atom_site_U_iso_or_equiv
_atom_site_adp_type
_atom_site_calc_flag
_atom_site_refinement_flags
_atom_site_occupancy
_atom_site_symmetry_multiplicity
C C11 0.6512(5) 0.7963(4) 0.58401(18) 0.0351(10) Uani d . 1 1
H H11A 0.7574 0.8454 0.5748 0.042 Uiso calc R 1 1
H H11B 0.6307 0.7656 0.6255 0.042 Uiso calc R 1 1
C C12 0.5323(5) 0.7710(3) 0.53929(17) 0.0266(9) Uani d . 1 1
H H12 0.4266 0.7219 0.5490 0.032 Uiso calc R 1 1
C C13 0.5611(6) 0.8182(4) 0.47352(16) 0.0254(9) Uani d . 1 1
O O13 0.7087(4) 0.8616(2) 0.45947(10) 0.0331(6) Uani d . 1 1
N N11 0.4267(4) 0.8008(3) 0.42980(12) 0.0235(7) Uani d . 1 1
C C14 0.2342(4) 0.8154(3) 0.44501(15) 0.0223(9) Uani d . 1 1
C C141 0.2071(4) 0.9268(3) 0.49667(14) 0.0264(9) Uani d . 1 1
H H14A 0.2608 0.8915 0.5359 0.040 Uiso calc R 1 1
H H14B 0.0805 0.9421 0.5020 0.040 Uiso calc R 1 1
H H14C 0.2626 1.0182 0.4852 0.040 Uiso calc R 1 1
C C142 0.1516(4) 0.6705(4) 0.46339(15) 0.0315(10) Uani d . 1 1
H H14D 0.1660 0.6005 0.4296 0.047 Uiso calc R 1 1
H H14E 0.0256 0.6842 0.4707 0.047 Uiso calc R 1 1
H H14F 0.2104 0.6343 0.5016 0.047 Uiso calc R 1 1
C C15 0.1346(4) 0.8760(3) 0.38813(14) 0.0215(9) Uani d . 1 1
H H15A 0.1841 0.9718 0.3780 0.026 Uiso calc R 1 1
H H15B 0.0094 0.8899 0.3986 0.026 Uiso calc R 1 1
C C16 0.1433(4) 0.7795(3) 0.33054(15) 0.0216(9) Uani d . 1 1
H H16 0.0558 0.6996 0.3349 0.026 Uiso calc R 1 1
N N12 0.0923(4) 0.8644(3) 0.27579(14) 0.0248(8) Uani d . 1 1
H H12N 0.091(4) 0.958(4) 0.2776(15) 0.030 Uiso d . 1 1
C C17 0.0539(4) 0.8041(4) 0.22070(18) 0.0244(9) Uani d . 1 1
O O17 0.0605(3) 0.6724(3) 0.21106(10) 0.0312(6) Uani d . 1 1
C C18 0.0062(4) 0.9074(4) 0.17059(18) 0.0293(10) Uani d . 1 1
H H18 -0.0116 1.0059 0.1810 0.035 Uiso calc R 1 1
C C19 -0.0126(4) 0.8670(4) 0.11159(19) 0.0351(10) Uani d . 1 1
H H19A 0.0048 0.7689 0.1004 0.042 Uiso calc R 1 1
H H19B -0.0434 0.9361 0.0804 0.042 Uiso calc R 1 1
C C110 0.3267(4) 0.7126(4) 0.32590(15) 0.0255(9) Uani d . 1 1
H H11C 0.3572 0.7099 0.2813 0.031 Uiso calc R 1 1
H H11D 0.3204 0.6114 0.3406 0.031 Uiso calc R 1 1
C C111 0.4782(4) 0.7879(4) 0.36235(15) 0.0231(9) Uani d . 1 1
C C112 0.5237(5) 0.9342(4) 0.33346(15) 0.0338(10) Uani d . 1 1
H H11E 0.4170 0.9936 0.3299 0.051 Uiso calc R 1 1
H H11F 0.5712 0.9190 0.2919 0.051 Uiso calc R 1 1
H H11G 0.6121 0.9833 0.3601 0.051 Uiso calc R 1 1
C C113 0.6372(4) 0.6870(4) 0.35721(15) 0.0354(10) Uani d . 1 1
H H11H 0.7445 0.7377 0.3713 0.053 Uiso calc R 1 1
H H11I 0.6489 0.6571 0.3136 0.053 Uiso calc R 1 1
H H11J 0.6199 0.6016 0.3834 0.053 Uiso calc R 1 1
C C21 0.5528(5) 0.3323(4) -0.09531(17) 0.0352(10) Uani d . 1 1
H H21A 0.6555 0.2736 -0.0956 0.042 Uiso calc R 1 1
H H21B 0.4956 0.3596 -0.1336 0.042 Uiso calc R 1 1
C C22 0.4897(4) 0.3759(4) -0.04192(17) 0.0272(9) Uani d . 1 1
H H22 0.3870 0.4345 -0.0420 0.033 Uiso calc R 1 1
C C23 0.5771(6) 0.3345(3) 0.01908(17) 0.0268(9) Uani d . 1 1
O O23 0.7355(4) 0.3018(3) 0.01962(10) 0.0348(6) Uani d . 1 1
N N21 0.4829(3) 0.3447(3) 0.07266(13) 0.0230(7) Uani d . 1 1
C C24 0.5850(4) 0.3639(4) 0.13359(15) 0.0275(9) Uani d . 1 1
C C241 0.7226(5) 0.4842(4) 0.12734(17) 0.0388(11) Uani d . 1 1
H H24A 0.8099 0.4554 0.0969 0.058 Uiso calc R 1 1
H H24B 0.7818 0.5010 0.1679 0.058 Uiso calc R 1 1
H H24C 0.6639 0.5731 0.1132 0.058 Uiso calc R 1 1
C C242 0.6742(5) 0.2224(4) 0.15384(16) 0.0345(10) Uani d . 1 1
H H24D 0.5852 0.1461 0.1564 0.052 Uiso calc R 1 1
H H24E 0.7326 0.2354 0.1949 0.052 Uiso calc R 1 1
H H24F 0.7620 0.1952 0.1232 0.052 Uiso calc R 1 1
C C25 0.4583(4) 0.4172(4) 0.18298(14) 0.0258(9) Uani d . 1 1
H H25A 0.5261 0.4365 0.2223 0.031 Uiso calc R 1 1
H H25B 0.4047 0.5093 0.1687 0.031 Uiso calc R 1 1
C C26 0.3114(4) 0.3095(4) 0.19614(15) 0.0238(9) Uani d . 1 1
H H26 0.3634 0.2300 0.2223 0.029 Uiso calc R 1 1
N N22 0.1734(4) 0.3780(3) 0.23152(14) 0.0229(7) Uani d . 1 1
H H22N 0.146(4) 0.469(4) 0.2289(14) 0.028 Uiso d . 1 1
C C27 0.0742(5) 0.3013(5) 0.27007(16) 0.0239(9) Uani d . 1 1
O O27 0.1022(3) 0.1708(3) 0.28043(10) 0.0337(7) Uani d . 1 1
C C28 -0.0730(5) 0.3785(4) 0.29870(15) 0.0259(9) Uani d . 1 1
H H28 -0.0865 0.4792 0.2918 0.031 Uiso calc R 1 1
C C29 -0.1860(5) 0.3102(4) 0.33360(16) 0.0399(10) Uani d . 1 1
H H29A -0.1736 0.2095 0.3407 0.048 Uiso calc R 1 1
H H29B -0.2802 0.3617 0.3517 0.048 Uiso calc R 1 1
C C210 0.2424(4) 0.2433(3) 0.13444(14) 0.0267(10) Uani d . 1 1
H H21C 0.2882 0.1435 0.1322 0.032 Uiso calc R 1 1
H H21D 0.1124 0.2365 0.1364 0.032 Uiso calc R 1 1
C C211 0.2858(4) 0.3195(3) 0.07325(15) 0.0246(9) Uani d . 1 1
C C212 0.1822(4) 0.4611(3) 0.06547(15) 0.0289(9) Uani d . 1 1
H H21E 0.1859 0.5143 0.1050 0.043 Uiso calc R 1 1
H H21F 0.0593 0.4395 0.0535 0.043 Uiso calc R 1 1
H H21G 0.2353 0.5200 0.0329 0.043 Uiso calc R 1 1
C C213 0.2268(5) 0.2124(4) 0.02233(15) 0.0297(9) Uani d . 1 1
H H21H 0.2345 0.2584 -0.0187 0.044 Uiso calc R 1 1
H H21I 0.1047 0.1829 0.0291 0.044 Uiso calc R 1 1
H H21J 0.3036 0.1273 0.0241 0.044 Uiso calc R 1 1

loop_
_atom_site_aniso_label
_atom_site_aniso_U_11
_atom_site_aniso_U_22
_atom_site_aniso_U_33
_atom_site_aniso_U_12
_atom_site_aniso_U_13
_atom_site_aniso_U_23
C11 0.040(3) 0.028(2) 0.037(3) -0.002(2) 0.003(2) -0.004(2)
C12 0.026(3) 0.023(2) 0.030(3) 0.0039(18) -0.001(2) -0.0063(19)
C13 0.026(3) 0.020(2) 0.030(3) 0.005(2) 0.002(2) -0.009(2)
O13 0.0183(16) 0.0412(15) 0.0399(16) -0.0068(14) 0.0042(13) -0.0083(12)
N11 0.022(2) 0.0237(16) 0.025(2) 0.0030(15) 0.0058(17) -0.0015(15)
C14 0.021(2) 0.019(2) 0.027(2) 0.0028(19) 0.0062(19) -0.001(2)
C141 0.025(2) 0.024(2) 0.030(2) 0.0001(17) 0.0034(17) 0.005(2)
C142 0.029(3) 0.027(2) 0.038(2) -0.004(2) 0.0021(18) 0.003(2)
C15 0.016(2) 0.0180(19) 0.030(2) 0.0024(18) 0.0023(17) 0.005(2)
C16 0.025(2) 0.015(2) 0.024(2) 0.0013(18) -0.0035(17) 0.002(2)
N12 0.035(2) 0.0128(16) 0.026(2) -0.0007(16) -0.0067(15) -0.003(2)
C17 0.024(2) 0.013(3) 0.036(3) 0.001(2) -0.0020(19) 0.006(3)
O17 0.0376(17) 0.0171(17) 0.0384(15) 0.0001(13) -0.0071(12) 0.0008(14)
C18 0.031(2) 0.019(2) 0.038(3) -0.0008(18) -0.0008(19) -0.003(2)
C19 0.032(2) 0.027(2) 0.047(3) 0.000(2) -0.009(2) 0.011(2)
C110 0.025(3) 0.024(2) 0.028(2) 0.003(2) 0.0019(18) 0.0006(18)
C111 0.018(2) 0.025(2) 0.026(2) 0.000(2) 0.0005(18) -0.0031(19)
C112 0.039(3) 0.031(2) 0.032(2) -0.006(2) 0.0103(19) -0.002(2)
C113 0.030(3) 0.044(3) 0.032(2) 0.005(2) 0.0034(18) -0.009(2)
C21 0.030(2) 0.035(2) 0.041(3) -0.0057(19) 0.004(2) 0.004(2)
C22 0.021(2) 0.027(2) 0.034(3) -0.0027(19) 0.009(2) -0.002(2)
C23 0.027(3) 0.018(2) 0.035(3) -0.002(2) 0.002(2) -0.0048(19)
O23 0.0189(17) 0.0442(16) 0.0414(16) 0.0068(14) 0.0054(13) -0.0057(13)
N21 0.019(2) 0.0218(18) 0.029(2) 0.0010(14) 0.0065(17) -0.0030(14)
C24 0.022(2) 0.036(2) 0.024(2) 0.004(2) -0.0042(19) -0.0069(19)
C241 0.025(3) 0.043(2) 0.049(3) -0.005(2) 0.007(2) -0.007(2)
C242 0.027(2) 0.036(3) 0.040(2) 0.013(2) -0.0052(19) -0.003(2)
C25 0.025(2) 0.028(2) 0.025(2) 0.001(2) 0.0008(18) -0.0010(19)
C26 0.024(2) 0.022(2) 0.025(2) 0.001(2) 0.0038(18) 0.0012(19)
N22 0.0227(19) 0.0166(16) 0.0297(18) 0.0032(18) 0.0052(16) 0.0021(18)
C27 0.025(3) 0.022(3) 0.025(2) -0.001(2) -0.005(2) -0.005(2)
O27 0.0494(18) 0.0176(16) 0.0348(16) 0.0045(14) 0.0093(12) 0.0033(13)
C28 0.031(3) 0.022(2) 0.026(2) -0.002(2) 0.005(2) 0.000(2)
C29 0.053(3) 0.031(2) 0.037(2) 0.003(2) 0.017(2) -0.004(2)
C210 0.023(2) 0.022(2) 0.036(2) 0.0053(17) 0.0010(19) 0.004(2)
C211 0.022(3) 0.024(2) 0.028(2) 0.000(2) 0.0001(17) 0.001(2)
C212 0.025(2) 0.029(2) 0.032(2) 0.001(2) 0.0006(18) 0.0027(19)
C213 0.026(2) 0.033(2) 0.031(2) -0.0056(19) 0.0042(18) 0.002(2)

loop_
_atom_type_symbol
_atom_type_description
_atom_type_scat_dispersion_real
_atom_type_scat_dispersion_imag
_atom_type_scat_source
C C 0.0033 0.0016 'International Tables Vol C Tables 4.2.6.8 and 6.1.1.4'
H H 0.0000 0.0000 'International Tables Vol C Tables 4.2.6.8 and 6.1.1.4'
N N 0.0061 0.0033 'International Tables Vol C Tables 4.2.6.8 and 6.1.1.4'
O O 0.0106 0.0060 'International Tables Vol C Tables 4.2.6.8 and 6.1.1.4'

loop_
_geom_angle_atom_site_label_1
_geom_angle_atom_site_label_2
_geom_angle_atom_site_label_3
_geom_angle
C12 C11 H11A 120.0
C12 C11 H11B 120.0
H11A C11 H11B 120.0
C11 C12 C13 121.2(4)
C11 C12 H12 119.4
C13 C12 H12 119.4
O13 C13 N11 122.1(3)
O13 C13 C12 118.8(3)
N11 C13 C12 118.9(4)
C13 N11 C14 123.0(3)
C13 N11 C111 117.0(3)
C14 N11 C111 119.4(3)
N11 C14 C15 108.7(2)
N11 C14 C141 111.5(3)
C15 C14 C141 104.9(2)
N11 C14 C142 112.3(3)
C15 C14 C142 109.3(3)
C141 C14 C142 109.9(2)
C14 C141 H14A 109.5
C14 C141 H14B 109.5
H14A C141 H14B 109.5
C14 C141 H14C 109.5
H14A C141 H14C 109.5
H14B C141 H14C 109.5
C14 C142 H14D 109.5
C14 C142 H14E 109.5
H14D C142 H14E 109.5
C14 C142 H14F 109.5
H14D C142 H14F 109.5
H14E C142 H14F 109.5
C14 C15 C16 113.5(3)
C14 C15 H15A 108.9
C16 C15 H15A 108.9
C14 C15 H15B 108.9
C16 C15 H15B 108.9
H15A C15 H15B 107.7
N12 C16 C15 108.6(3)
N12 C16 C110 112.9(3)
C15 C16 C110 110.5(3)
N12 C16 H16 108.3
C15 C16 H16 108.3
C110 C16 H16 108.3
C17 N12 C16 122.3(3)
C17 N12 H12N 117(2)
C16 N12 H12N 120(2)
O17 C17 N12 123.5(3)
O17 C17 C18 121.9(4)
N12 C17 C18 114.6(3)
C19 C18 C17 122.0(3)
C19 C18 H18 119.0
C17 C18 H18 119.0
C18 C19 H19A 120.0
C18 C19 H19B 120.0
H19A C19 H19B 120.0
C16 C110 C111 116.8(3)
C16 C110 H11C 108.1
C111 C110 H11C 108.1
C16 C110 H11D 108.1
C111 C110 H11D 108.1
H11C C110 H11D 107.3
N11 C111 C113 110.0(3)
N11 C111 C112 112.5(3)
C113 C111 C112 108.9(3)
N11 C111 C110 108.2(2)
C113 C111 C110 105.3(3)
C112 C111 C110 111.7(3)
C111 C112 H11E 109.5
C111 C112 H11F 109.5
H11E C112 H11F 109.5
C111 C112 H11G 109.5
H11E C112 H11G 109.5
H11F C112 H11G 109.5
C111 C113 H11H 109.5
C111 C113 H11I 109.5
H11H C113 H11I 109.5
C111 C113 H11J 109.5
H11H C113 H11J 109.5
H11I C113 H11J 109.5
C22 C21 H21A 120.0
C22 C21 H21B 120.0
H21A C21 H21B 120.0
C21 C22 C23 121.2(3)
C21 C22 H22 119.4
C23 C22 H22 119.4
O23 C23 N21 122.4(3)
O23 C23 C22 118.4(3)
N21 C23 C22 119.0(3)
C23 N21 C24 117.7(3)
C23 N21 C211 122.3(3)
C24 N21 C211 119.6(3)
N21 C24 C25 108.6(3)
N21 C24 C242 110.8(3)
C25 C24 C242 111.2(3)
N21 C24 C241 110.1(3)
C25 C24 C241 105.5(3)
C242 C24 C241 110.5(3)
C24 C241 H24A 109.5
C24 C241 H24B 109.5
H24A C241 H24B 109.5
C24 C241 H24C 109.5
H24A C241 H24C 109.5
H24B C241 H24C 109.5
C24 C242 H24D 109.5
C24 C242 H24E 109.5
H24D C242 H24E 109.5
C24 C242 H24F 109.5
H24D C242 H24F 109.5
H24E C242 H24F 109.5
C26 C25 C24 113.1(3)
C26 C25 H25A 109.0
C24 C25 H25A 109.0
C26 C25 H25B 109.0
C24 C25 H25B 109.0
H25A C25 H25B 107.8
N22 C26 C25 110.5(3)
N22 C26 C210 112.9(3)
C25 C26 C210 109.6(3)
N22 C26 H26 107.9
C25 C26 H26 107.9
C210 C26 H26 107.9
C27 N22 C26 121.0(3)
C27 N22 H22N 114(2)
C26 N22 H22N 124(2)
O27 C27 N22 122.0(3)
O27 C27 C28 121.6(3)
N22 C27 C28 116.4(4)
C29 C28 C27 121.1(3)
C29 C28 H28 119.4
C27 C28 H28 119.4
C28 C29 H29A 120.0
C28 C29 H29B 120.0
H29A C29 H29B 120.0
C211 C210 C26 118.4(3)
C211 C210 H21C 107.7
C26 C210 H21C 107.7
C211 C210 H21D 107.7
C26 C210 H21D 107.7
H21C C210 H21D 107.1
N21 C211 C213 111.2(3)
N21 C211 C210 108.3(2)
C213 C211 C210 104.2(2)
N21 C211 C212 111.7(2)
C213 C211 C212 109.8(3)
C210 C211 C212 111.4(3)
C211 C212 H21E 109.5
C211 C212 H21F 109.5
H21E C212 H21F 109.5
C211 C212 H21G 109.5
H21E C212 H21G 109.5
H21F C212 H21G 109.5
C211 C213 H21H 109.5
C211 C213 H21I 109.5
H21H C213 H21I 109.5
C211 C213 H21J 109.5
H21H C213 H21J 109.5
H21I C213 H21J 109.5

loop_
_geom_bond_atom_site_label_1
_geom_bond_atom_site_label_2
_geom_bond_distance
C11 C12 1.318(4)
C11 H11A 0.9500
C11 H11B 0.9500
C12 C13 1.497(5)
C12 H12 0.9500
C13 O13 1.234(4)
C13 N11 1.374(4)
N11 C14 1.510(4)
N11 C111 1.512(4)
C14 C15 1.522(4)
C14 C141 1.531(4)
C14 C142 1.538(5)
C141 H14A 0.9800
C141 H14B 0.9800
C141 H14C 0.9800
C142 H14D 0.9800
C142 H14E 0.9800
C142 H14F 0.9800
C15 C16 1.526(4)
C15 H15A 0.9900
C15 H15B 0.9900
C16 N12 1.455(4)
C16 C110 1.528(4)
C16 H16 1.0000
N12 C17 1.330(4)
N12 H12N 0.87(3)
C17 O17 1.239(4)
C17 C18 1.475(5)
C18 C19 1.322(4)
C18 H18 0.9500
C19 H19A 0.9500
C19 H19B 0.9500
C110 C111 1.538(5)
C110 H11C 0.9900
C110 H11D 0.9900
C111 C113 1.532(4)
C111 C112 1.533(4)
C112 H11E 0.9800
C112 H11F 0.9800
C112 H11G 0.9800
C113 H11H 0.9800
C113 H11I 0.9800
C113 H11J 0.9800
C21 C22 1.315(4)
C21 H21A 0.9500
C21 H21B 0.9500
C22 C23 1.498(5)
C22 H22 0.9500
C23 O23 1.238(4)
C23 N21 1.372(4)
N21 C24 1.509(4)
N21 C211 1.513(4)
C24 C25 1.531(4)
C24 C242 1.532(5)
C24 C241 1.535(5)
C241 H24A 0.9800
C241 H24B 0.9800
C241 H24C 0.9800
C242 H24D 0.9800
C242 H24E 0.9800
C242 H24F 0.9800
C25 C26 1.527(4)
C25 H25A 0.9900
C25 H25B 0.9900
C26 N22 1.455(4)
C26 C210 1.535(4)
C26 H26 1.0000
N22 C27 1.337(4)
N22 H22N 0.87(3)
C27 O27 1.246(4)
C27 C28 1.474(5)
C28 C29 1.315(4)
C28 H28 0.9500
C29 H29A 0.9500
C29 H29B 0.9500
C210 C211 1.532(4)
C210 H21C 0.9900
C210 H21D 0.9900
C211 C213 1.532(4)
C211 C212 1.535(4)
C212 H21E 0.9800
C212 H21F 0.9800
C212 H21G 0.9800
C213 H21H 0.9800
C213 H21I 0.9800
C213 H21J 0.9800

loop_
_geom_hbond_atom_site_label_D
_geom_hbond_atom_site_label_H
_geom_hbond_atom_site_label_A
_geom_hbond_site_symmetry_A
_geom_hbond_distance_DH
_geom_hbond_distance_HA
_geom_hbond_distance_DA
_geom_hbond_angle_DHA
N22 H22N O17 . 0.87(3) 2.02(3) 2.888(4) 171(3)
N12 H12N O27 1_565 0.87(3) 1.98(3) 2.841(4) 177(3)
C15 H15B O13 1_455 0.99 2.67 3.613(4) 159.3

loop_
_geom_torsion_atom_site_label_1
_geom_torsion_atom_site_label_2
_geom_torsion_atom_site_label_3
_geom_torsion_atom_site_label_4
_geom_torsion
C11 C12 C13 O13 11.0(5)
C11 C12 C13 N11 -174.2(3)
O13 C13 N11 C14 -151.1(3)
C12 C13 N11 C14 34.2(4)
O13 C13 N11 C111 20.0(5)
C12 C13 N11 C111 -154.7(3)
C13 N11 C14 C15 147.4(3)
C111 N11 C14 C15 -23.4(4)
C13 N11 C14 C141 32.3(4)
C111 N11 C14 C141 -138.5(3)
C13 N11 C14 C142 -91.5(4)
C111 N11 C14 C142 97.6(3)
N11 C14 C15 C16 61.2(3)
C141 C14 C15 C16 -179.5(3)
C142 C14 C15 C16 -61.8(3)
C14 C15 C16 N12 -163.1(3)
C14 C15 C16 C110 -38.8(4)
C15 C16 N12 C17 -166.6(3)
C110 C16 N12 C17 70.6(4)
C16 N12 C17 O17 -1.1(5)
C16 N12 C17 C18 -179.6(3)
O17 C17 C18 C19 -7.7(5)
N12 C17 C18 C19 170.8(3)
N12 C16 C110 C111 101.7(3)
C15 C16 C110 C111 -20.1(4)
C13 N11 C111 C113 43.7(4)
C14 N11 C111 C113 -144.8(3)
C13 N11 C111 C112 -77.8(4)
C14 N11 C111 C112 93.6(3)
C13 N11 C111 C110 158.3(3)
C14 N11 C111 C110 -30.3(4)
C16 C110 C111 N11 54.3(4)
C16 C110 C111 C113 171.9(3)
C16 C110 C111 C112 -70.1(4)
C21 C22 C23 O23 23.7(5)
C21 C22 C23 N21 -161.1(3)
O23 C23 N21 C24 19.9(4)
C22 C23 N21 C24 -155.1(3)
O23 C23 N21 C211 -152.6(3)
C22 C23 N21 C211 32.4(4)
C23 N21 C24 C25 163.3(3)
C211 N21 C24 C25 -24.0(4)
C23 N21 C24 C242 -74.4(4)
C211 N21 C24 C242 98.4(3)
C23 N21 C24 C241 48.2(4)
C211 N21 C24 C241 -139.0(3)
N21 C24 C25 C26 62.6(3)
C242 C24 C25 C26 -59.6(4)
C241 C24 C25 C26 -179.4(3)
C24 C25 C26 N22 -166.5(3)
C24 C25 C26 C210 -41.5(4)
C25 C26 N22 C27 -151.7(3)
C210 C26 N22 C27 85.2(4)
C26 N22 C27 O27 4.6(5)
C26 N22 C27 C28 -174.1(3)
O27 C27 C28 C29 -3.8(5)
N22 C27 C28 C29 174.9(3)
N22 C26 C210 C211 106.8(3)
C25 C26 C210 C211 -16.8(4)
C23 N21 C211 C213 29.6(4)
C24 N21 C211 C213 -142.8(3)
C23 N21 C211 C210 143.5(3)
C24 N21 C211 C210 -28.9(4)
C23 N21 C211 C212 -93.4(3)
C24 N21 C211 C212 94.2(3)
C26 C210 C211 N21 51.8(4)
C26 C210 C211 C213 170.3(3)
C26 C210 C211 C212 -71.4(4)
